data_1558506
loop_
_publ_author_name
'Li, Huaqiang'
'Zhang, Runge'
'Cao, Fei'
'Wang, Jianping'
'Hu, Zhengxi'
'Zhang, Yonghui'

_publ_section_title
;
 Proversilins A-E, Drimane-Type Sesquiterpenoids from the Endophytic
 <i>Aspergillus versicolor</i>.
;
_journal_issue 7
_journal_name_full 'Journal of natural products'
_journal_page_first 2200
_journal_page_last 2206
_journal_paper_doi 10.1021/acs.jnatprod.0c00298
_journal_volume 83
_journal_year 2020
_chemical_absolute_configuration ad
_chemical_formula_moiety 'C15 H22 O4'
_chemical_formula_sum 'C15 H22 O4'
_chemical_formula_weight 266.32
_space_group_crystal_system monoclinic
_space_group_IT_number 4
_space_group_name_Hall 'P 2yb'
_space_group_name_H-M_alt 'P 1 21 1'
_atom_sites_solution_hydrogens geom
_atom_sites_solution_primary dual
_audit_creation_date 2020-05-16
_audit_creation_method
;
Olex2 1.3-alpha
(compiled 2020.05.07 svn.rd67b107b for OlexSys, GUI svn.r6105)
;
_cell_angle_alpha 90
_cell_angle_beta 93.6003(19)
_cell_angle_gamma 90
_cell_formula_units_Z 2
_cell_length_a 6.34756(13)
_cell_length_b 7.9249(2)
_cell_length_c 13.5609(3)
_cell_measurement_reflns_used 6566
_cell_measurement_temperature 100.00(10)
_cell_measurement_theta_max 73.7080
_cell_measurement_theta_min 3.2060
_cell_volume 680.82(3)
_computing_cell_refinement 'CrysAlisPro 1.171.38.43f (Rigaku OD, 2015)'
_computing_data_collection 'CrysAlisPro 1.171.38.43f (Rigaku OD, 2015)'
_computing_data_reduction 'CrysAlisPro 1.171.38.43f (Rigaku OD, 2015)'
_computing_molecular_graphics 'Olex2 1.3-alpha (Dolomanov et al., 2009)'
_computing_publication_material 'Olex2 1.3-alpha (Dolomanov et al., 2009)'
_computing_structure_refinement 'SHELXL 2018/3 (Sheldrick, 2015)'
_computing_structure_solution 'SHELXT  (Sheldrick, 2015)'
_diffrn_ambient_environment N~2~
_diffrn_ambient_temperature 100.00(10)
_diffrn_detector 'CCD plate'
_diffrn_detector_area_resol_mean 5.2684
_diffrn_detector_type AtlasS2
_diffrn_measured_fraction_theta_full 1.000
_diffrn_measured_fraction_theta_max 0.989
_diffrn_measurement_details
;
List of Runs (angles in degrees, time in seconds):

  # Type    Start    End  Width  t~exp~   \w     \q     \k     \f   Frames
--------------------------------------------------------------------------
  1  \w    -47.00 -11.00   1.00    1.00    --  -41.23 -19.00-180.00   36
  2  \w   -112.00 -55.00   1.00    1.00    --  -41.23-152.00   7.00   57
  3  \w    -90.00  -2.00   1.00    1.00    --  -41.23 125.00 -30.00   88
  4  \w     15.00  79.00   1.00    1.00    --   41.23  57.00 -30.00   64
  5  \w     64.00 104.00   1.00    1.00    --   41.23  57.00-150.00   40
  6  \w     10.00  86.00   1.00    1.00    --   41.23  77.00-120.00   76
  7  \w     14.00  62.00   1.00    1.00    --   41.23  57.00-150.00   48
  8  \w     75.00 100.00   1.00    1.00    --  106.95  77.00 150.00   25
  9  \w     79.00 104.00   1.00    1.00    --  106.95  61.00-120.00   25
 10  \w     35.00 119.00   1.00    1.00    --  106.95-125.00  60.00   84
 11  \w     83.00 151.00   1.00    1.00    --  106.95  45.00 -60.00   68
 12  \w     79.00 104.00   1.00    1.00    --  106.95  61.00 -90.00   25
 13  \w     82.00 109.00   1.00    1.00    --  106.95  45.00 -90.00   27
 14  \w    119.00 146.00   1.00    1.00    --  106.95  77.00 150.00   27
 15  \w     74.00 177.00   1.00    1.00    --  106.95  77.00-120.00  103
 16  \w    144.00 170.00   1.00    1.00    --  106.95  77.00-180.00   26
 17  \w     75.00 100.00   1.00    1.00    --  106.95  77.00-150.00   25
 18  \w     80.00 106.00   1.00    1.00    --  106.95  61.00-150.00   26
 19  \w     74.00 100.00   1.00    1.00    --  106.95  77.00 -60.00   26
 20  \w    113.00 175.00   1.00    1.00    --  106.95  77.00 -60.00   62
 21  \w     79.00 104.00   1.00    1.00    --  106.95  61.00-180.00   25
 22  \w    107.00 137.00   1.00    1.00    --  106.95  61.00-180.00   30
 23  \w     55.00  83.00   1.00    1.00    --  106.95 -94.00 -30.00   28
 24  \w     78.00 104.00   1.00    1.00    --  106.95  61.00 -60.00   26
 25  \w     74.00 100.00   1.00    1.00    --  106.95  77.00-180.00   26
 26  \w     83.00 176.00   1.00    1.00    --  106.95  45.00-150.00   93
 27  \w     26.00  52.00   1.00    1.00    --  106.95 -94.00 -30.00   26
 28  \w     82.00 109.00   1.00    1.00    --  106.95  45.00 -30.00   27
 29  \w     74.00 100.00   1.00    1.00    --  106.95  77.00 -90.00   26
 30  \w     79.00 106.00   1.00    1.00    --  106.95  61.00 150.00   27
 31  \w     24.00  97.00   1.00    1.00    --  106.95 -94.00 -90.00   73
 32  \w    -93.00 -67.00   1.00    1.00    --  -41.23 -37.00-150.00   26
 33  \w     81.00 107.00   1.00    1.00    --  106.95  45.00-180.00   26
 34  \w   -117.00  -9.00   1.00    1.00    --  -41.23 -77.00  90.00  108
 35  \w    -66.00  33.00   1.00    1.00    --  -41.23  37.00 -90.00   99
 36  \w     13.00 113.00   1.00    1.00    --   41.23  57.00  90.00  100
 37  \w      9.00 117.00   1.00    1.00    --   41.23  77.00 -60.00  108
 38  \w     23.00  97.00   1.00    1.00    --   41.23-125.00-150.00   74
 39  \w    -33.00  66.00   1.00    1.00    --   41.23 -37.00 -90.00   99
 40  \w     17.00 116.00   1.00    1.00    --   41.23  37.00  30.00   99
 41  \w     13.00 109.00   1.00    1.00    --   41.23  57.00  30.00   96
;
_diffrn_measurement_device 'four-circle diffractometer'
_diffrn_measurement_device_type 'SuperNova, Dual, Cu at zero, AtlasS2'
_diffrn_measurement_method '\w scans'
_diffrn_orient_matrix_type 'CrysAlisPro convention (1999,Acta A55,543-557)'
_diffrn_orient_matrix_UB_11 -0.1325984000
_diffrn_orient_matrix_UB_12 0.0121991000
_diffrn_orient_matrix_UB_13 -0.0988774000
_diffrn_orient_matrix_UB_21 0.2032422000
_diffrn_orient_matrix_UB_22 0.0222545000
_diffrn_orient_matrix_UB_23 -0.0550375000
_diffrn_orient_matrix_UB_31 0.0152539000
_diffrn_orient_matrix_UB_32 -0.1926950000
_diffrn_orient_matrix_UB_33 -0.0125955000
_diffrn_radiation_monochromator mirror
_diffrn_radiation_probe x-ray
_diffrn_radiation_type 'Cu K\a'
_diffrn_radiation_wavelength 1.54184
_diffrn_reflns_av_R_equivalents 0.0475
_diffrn_reflns_av_unetI/netI 0.0300
_diffrn_reflns_Laue_measured_fraction_full 1.000
_diffrn_reflns_Laue_measured_fraction_max 0.989
_diffrn_reflns_limit_h_max 7
_diffrn_reflns_limit_h_min -7
_diffrn_reflns_limit_k_max 8
_diffrn_reflns_limit_k_min -9
_diffrn_reflns_limit_l_max 15
_diffrn_reflns_limit_l_min -16
_diffrn_reflns_number 7784
_diffrn_reflns_point_group_measured_fraction_full 0.942
_diffrn_reflns_point_group_measured_fraction_max 0.921
_diffrn_reflns_theta_full 67.684
_diffrn_reflns_theta_max 73.824
_diffrn_reflns_theta_min 3.265
_diffrn_source 'micro-focus sealed X-ray tube'
_diffrn_source_type 'SuperNova (Cu) X-ray Source'
_exptl_absorpt_coefficient_mu 0.758
_exptl_absorpt_correction_T_max 1.00000
_exptl_absorpt_correction_T_min 0.79543
_exptl_absorpt_correction_type multi-scan
_exptl_absorpt_process_details
;
CrysAlisPro 1.171.38.43f (Rigaku Oxford Diffraction, 2015)
Empirical absorption correction using spherical harmonics,
 implemented in SCALE3 ABSPACK scaling algorithm.
;
_exptl_crystal_colour colourless
_exptl_crystal_colour_primary colourless
_exptl_crystal_density_diffrn 1.299
_exptl_crystal_description block
_exptl_crystal_F_000 288
_exptl_crystal_size_max 0.12
_exptl_crystal_size_mid 0.1
_exptl_crystal_size_min 0.08
_refine_diff_density_max 0.286
_refine_diff_density_min -0.289
_refine_diff_density_rms 0.064
_refine_ls_abs_structure_details
;
 Flack x determined using 1039 quotients [(I+)-(I-)]/[(I+)+(I-)]
 (Parsons, Flack and Wagner, Acta Cryst. B69 (2013) 249-259).
;
_refine_ls_abs_structure_Flack 0.06(13)
_refine_ls_extinction_method none
_refine_ls_goodness_of_fit_ref 1.057
_refine_ls_hydrogen_treatment constr
_refine_ls_matrix_type full
_refine_ls_number_parameters 176
_refine_ls_number_reflns 2533
_refine_ls_number_restraints 1
_refine_ls_restrained_S_all 1.057
_refine_ls_R_factor_all 0.0386
_refine_ls_R_factor_gt 0.0384
_refine_ls_shift/su_max 0.000
_refine_ls_shift/su_mean 0.000
_refine_ls_structure_factor_coef Fsqd
_refine_ls_weighting_details 'w=1/[\s^2^(Fo^2^)+(0.0737P)^2^+0.0976P] where P=(Fo^2^+2Fc^2^)/3'
_refine_ls_weighting_scheme calc
_refine_ls_wR_factor_gt 0.1027
_refine_ls_wR_factor_ref 0.1031
_reflns_Friedel_coverage 0.731
_reflns_Friedel_fraction_full 0.873
_reflns_Friedel_fraction_max 0.841
_reflns_number_gt 2512
_reflns_number_total 2533
_reflns_threshold_expression 'I > 2\s(I)'
_cod_data_source_file np0c00298_si_004.cif
_cod_data_source_block 4-16-3-6
_cod_depositor_comments 'Adding full bibliography for 1558504--1558506.cif.'
_cod_database_code 1558506
_shelx_shelxl_version_number 2018/3
_shelx_space_group_comment
;
The symmetry employed for this shelxl refinement is uniquely defined
by the following loop, which should always be used as a source of
symmetry information in preference to the above space-group names.
They are only intended as comments.
;
_reflns_odcompleteness_completeness 99.92
_reflns_odcompleteness_iscentric 1
_reflns_odcompleteness_theta 66.97
_olex2_refinement_description
;
1. Fixed Uiso
 At 1.2 times of:
  All C(H) groups, All C(H,H) groups
 At 1.5 times of:
  All C(H,H,H) groups, All O(H) groups
2.a Ternary CH refined with riding coordinates:
 C2(H2A), C5(H5)
2.b Secondary CH2 refined with riding coordinates:
 C1(H1A,H1B), C3(H3A,H3B), C6(H6A,H6B), C7(H7A,H7B), C11(H11A,H11B), C14(H14A,
 H14B)
2.c Idealised Me refined as rotating group:
 C13(H13A,H13B,H13C), C15(H15A,H15B,H15C)
2.d Idealised tetrahedral OH refined as rotating group:
 O1(H1), O2(H2)
;
_olex2_submission_special_instructions 'No special instructions were received'
_oxdiff_exptl_absorpt_empirical_details
;
Empirical correction (ABSPACK) includes:
- Absorption correction using spherical harmonics
- Frame scaling
;
_oxdiff_exptl_absorpt_empirical_full_max 2.240
_oxdiff_exptl_absorpt_empirical_full_min 0.551

loop_
_space_group_symop_operation_xyz
'x, y, z'
'-x, y+1/2, -z'

loop_
_atom_site_label
_atom_site_type_symbol
_atom_site_fract_x
_atom_site_fract_y
_atom_site_fract_z
_atom_site_U_iso_or_equiv
_atom_site_adp_type
_atom_site_occupancy
_atom_site_site_symmetry_order
_atom_site_calc_flag
_atom_site_refinement_flags_posn
_atom_site_refinement_flags_adp
_atom_site_refinement_flags_occupancy
_atom_site_disorder_assembly
_atom_site_disorder_group
O1 O 0.4090(2) 0.1301(2) 0.11904(11) 0.0248(4) Uani 1 1 d . . . . .
H1 H 0.335317 0.065528 0.149287 0.037 Uiso 1 1 calc R U . . .
O2 O 0.2493(2) 0.1367(2) 0.38932(11) 0.0246(4) Uani 1 1 d . . . . .
H2 H 0.213611 0.064405 0.348331 0.037 Uiso 1 1 calc R U . . .
O3 O 1.1648(2) 0.9130(2) 0.22714(11) 0.0248(4) Uani 1 1 d . . . . .
O4 O 1.0516(2) 0.7676(2) 0.09351(11) 0.0201(3) Uani 1 1 d . . . . .
C1 C 0.7402(3) 0.2769(3) 0.12869(14) 0.0186(5) Uani 1 1 d . . . . .
H1A H 0.707403 0.298938 0.059056 0.022 Uiso 1 1 calc R U . . .
H1B H 0.890909 0.256592 0.137767 0.022 Uiso 1 1 calc R U . . .
C2 C 0.6234(3) 0.1178(3) 0.15772(15) 0.0202(5) Uani 1 1 d . . . . .
H2A H 0.687947 0.021545 0.125785 0.024 Uiso 1 1 calc R U . . .
C3 C 0.6437(3) 0.0880(3) 0.26931(16) 0.0185(5) Uani 1 1 d . . . . .
H3A H 0.787099 0.051639 0.286840 0.022 Uiso 1 1 calc R U . . .
H3B H 0.551006 -0.004585 0.284194 0.022 Uiso 1 1 calc R U . . .
C4 C 0.5938(3) 0.2373(3) 0.33658(15) 0.0173(4) Uani 1 1 d . . . . .
C5 C 0.7161(3) 0.3937(3) 0.30102(14) 0.0151(4) Uani 1 1 d . . . . .
H5 H 0.864817 0.360747 0.310544 0.018 Uiso 1 1 calc R U . . .
C6 C 0.7007(3) 0.5544(3) 0.36336(15) 0.0192(5) Uani 1 1 d . . . . .
H6A H 0.570353 0.613255 0.344464 0.023 Uiso 1 1 calc R U . . .
H6B H 0.698938 0.524565 0.432675 0.023 Uiso 1 1 calc R U . . .
C7 C 0.8888(3) 0.6697(3) 0.34772(14) 0.0196(5) Uani 1 1 d . . . . .
H7A H 0.860820 0.782030 0.372126 0.023 Uiso 1 1 calc R U . . .
H7B H 1.013897 0.626379 0.383986 0.023 Uiso 1 1 calc R U . . .
C8 C 0.9249(3) 0.6773(3) 0.23973(15) 0.0175(4) Uani 1 1 d . . . . .
C9 C 0.8409(3) 0.5731(3) 0.17042(14) 0.0153(4) Uani 1 1 d . . . . .
C10 C 0.6855(3) 0.4341(3) 0.18796(14) 0.0153(4) Uani 1 1 d . . . . .
C11 C 0.9173(3) 0.6222(3) 0.07223(15) 0.0190(4) Uani 1 1 d . . . . .
H11A H 0.996567 0.530972 0.044490 0.023 Uiso 1 1 calc R U . . .
H11B H 0.799896 0.651378 0.026158 0.023 Uiso 1 1 calc R U . . .
C12 C 1.0579(3) 0.7973(3) 0.19147(15) 0.0190(5) Uani 1 1 d . . . . .
C13 C 0.6832(3) 0.1907(3) 0.44160(15) 0.0238(5) Uani 1 1 d . . . . .
H13A H 0.834632 0.191054 0.443505 0.036 Uiso 1 1 calc R U . . .
H13B H 0.634463 0.080396 0.458549 0.036 Uiso 1 1 calc R U . . .
H13C H 0.636037 0.271687 0.488031 0.036 Uiso 1 1 calc R U . . .
C14 C 0.3556(3) 0.2712(3) 0.34196(15) 0.0203(5) Uani 1 1 d . . . . .
H14A H 0.336258 0.375190 0.378048 0.024 Uiso 1 1 calc R U . . .
H14B H 0.292330 0.286186 0.275550 0.024 Uiso 1 1 calc R U . . .
C15 C 0.4676(3) 0.5068(3) 0.15157(16) 0.0207(5) Uani 1 1 d . . . . .
H15A H 0.432760 0.599774 0.192902 0.031 Uiso 1 1 calc R U . . .
H15B H 0.361987 0.420605 0.154661 0.031 Uiso 1 1 calc R U . . .
H15C H 0.473208 0.545058 0.084617 0.031 Uiso 1 1 calc R U . . .

loop_
_atom_site_aniso_label
_atom_site_aniso_U_11
_atom_site_aniso_U_22
_atom_site_aniso_U_33
_atom_site_aniso_U_23
_atom_site_aniso_U_13
_atom_site_aniso_U_12
O1 0.0235(8) 0.0278(10) 0.0225(7) 0.0037(7) -0.0043(6) -0.0120(7)
O2 0.0216(7) 0.0301(10) 0.0225(7) -0.0004(7) 0.0044(6) -0.0108(7)
O3 0.0238(8) 0.0228(9) 0.0276(8) -0.0016(7) 0.0010(6) -0.0094(7)
O4 0.0188(7) 0.0203(9) 0.0214(7) 0.0011(6) 0.0019(5) -0.0062(6)
C1 0.0173(10) 0.0216(13) 0.0172(9) -0.0012(8) 0.0026(7) -0.0038(8)
C2 0.0214(10) 0.0196(12) 0.0196(10) -0.0022(8) 0.0020(8) -0.0035(9)
C3 0.0161(10) 0.0162(12) 0.0229(10) 0.0023(8) -0.0008(8) -0.0007(8)
C4 0.0146(10) 0.0187(11) 0.0184(9) 0.0025(8) 0.0005(7) -0.0015(7)
C5 0.0132(8) 0.0169(11) 0.0153(9) 0.0006(7) 0.0008(7) -0.0020(8)
C6 0.0200(10) 0.0209(12) 0.0169(9) -0.0024(8) 0.0028(7) -0.0026(8)
C7 0.0223(10) 0.0178(12) 0.0185(10) -0.0021(8) -0.0001(7) -0.0047(8)
C8 0.0133(9) 0.0171(11) 0.0220(10) 0.0019(8) -0.0003(7) -0.0018(7)
C9 0.0121(9) 0.0165(11) 0.0173(9) 0.0023(7) 0.0001(7) -0.0010(7)
C10 0.0127(9) 0.0171(12) 0.0159(9) -0.0007(8) -0.0001(7) -0.0035(8)
C11 0.0172(9) 0.0208(12) 0.0190(9) -0.0001(8) 0.0009(7) -0.0059(8)
C12 0.0138(9) 0.0204(12) 0.0225(10) 0.0013(8) -0.0006(7) -0.0008(8)
C13 0.0226(11) 0.0283(13) 0.0200(10) 0.0050(9) -0.0021(8) -0.0057(9)
C14 0.0162(10) 0.0244(13) 0.0207(9) 0.0018(9) 0.0034(7) -0.0036(8)
C15 0.0152(9) 0.0245(13) 0.0220(9) 0.0041(8) -0.0023(7) -0.0019(8)

loop_
_atom_type_symbol
_atom_type_description
_atom_type_scat_dispersion_real
_atom_type_scat_dispersion_imag
_atom_type_scat_source
C C 0.0181 0.0091 'International Tables Vol C Tables 4.2.6.8 and 6.1.1.4'
H H 0.0000 0.0000 'International Tables Vol C Tables 4.2.6.8 and 6.1.1.4'
O O 0.0492 0.0322 'International Tables Vol C Tables 4.2.6.8 and 6.1.1.4'

loop_
_geom_angle_atom_site_label_1
_geom_angle_atom_site_label_2
_geom_angle_atom_site_label_3
_geom_angle
_geom_angle_site_symmetry_1
_geom_angle_site_symmetry_3
_geom_angle_publ_flag
C2 O1 H1 109.5 . . ?
C14 O2 H2 109.5 . . ?
C12 O4 C11 108.39(15) . . ?
H1A C1 H1B 107.7 . . ?
C2 C1 H1A 108.8 . . ?
C2 C1 H1B 108.8 . . ?
C2 C1 C10 113.93(16) . . ?
C10 C1 H1A 108.8 . . ?
C10 C1 H1B 108.8 . . ?
O1 C2 C1 108.42(18) . . ?
O1 C2 H2A 107.8 . . ?
O1 C2 C3 113.12(16) . . ?
C1 C2 H2A 107.8 . . ?
C1 C2 C3 111.75(17) . . ?
C3 C2 H2A 107.8 . . ?
C2 C3 H3A 108.0 . . ?
C2 C3 H3B 108.0 . . ?
C2 C3 C4 117.40(18) . . ?
H3A C3 H3B 107.2 . . ?
C4 C3 H3A 108.0 . . ?
C4 C3 H3B 108.0 . . ?
C3 C4 C5 107.66(16) . . ?
C3 C4 C13 106.59(18) . . ?
C3 C4 C14 113.64(18) . . ?
C13 C4 C5 108.36(17) . . ?
C14 C4 C5 112.70(18) . . ?
C14 C4 C13 107.62(16) . . ?
C4 C5 H5 104.0 . . ?
C4 C5 C10 115.66(16) . . ?
C6 C5 C4 116.10(16) . . ?
C6 C5 H5 104.0 . . ?
C6 C5 C10 111.16(18) . . ?
C10 C5 H5 104.0 . . ?
C5 C6 H6A 109.7 . . ?
C5 C6 H6B 109.7 . . ?
H6A C6 H6B 108.2 . . ?
C7 C6 C5 110.00(17) . . ?
C7 C6 H6A 109.7 . . ?
C7 C6 H6B 109.7 . . ?
C6 C7 H7A 109.8 . . ?
C6 C7 H7B 109.8 . . ?
H7A C7 H7B 108.3 . . ?
C8 C7 C6 109.16(17) . . ?
C8 C7 H7A 109.8 . . ?
C8 C7 H7B 109.8 . . ?
C9 C8 C7 125.8(2) . . ?
C9 C8 C12 107.74(18) . . ?
C12 C8 C7 126.50(19) . . ?
C8 C9 C10 125.20(18) . . ?
C8 C9 C11 109.15(19) . . ?
C11 C9 C10 125.59(18) . . ?
C1 C10 C5 109.18(17) . . ?
C1 C10 C15 111.21(17) . . ?
C9 C10 C1 109.82(16) . . ?
C9 C10 C5 105.18(16) . . ?
C9 C10 C15 104.92(17) . . ?
C15 C10 C5 116.15(16) . . ?
O4 C11 C9 104.39(16) . . ?
O4 C11 H11A 110.9 . . ?
O4 C11 H11B 110.9 . . ?
C9 C11 H11A 110.9 . . ?
C9 C11 H11B 110.9 . . ?
H11A C11 H11B 108.9 . . ?
O3 C12 O4 120.18(19) . . ?
O3 C12 C8 129.50(19) . . ?
O4 C12 C8 110.31(17) . . ?
C4 C13 H13A 109.5 . . ?
C4 C13 H13B 109.5 . . ?
C4 C13 H13C 109.5 . . ?
H13A C13 H13B 109.5 . . ?
H13A C13 H13C 109.5 . . ?
H13B C13 H13C 109.5 . . ?
O2 C14 C4 112.44(19) . . ?
O2 C14 H14A 109.1 . . ?
O2 C14 H14B 109.1 . . ?
C4 C14 H14A 109.1 . . ?
C4 C14 H14B 109.1 . . ?
H14A C14 H14B 107.8 . . ?
C10 C15 H15A 109.5 . . ?
C10 C15 H15B 109.5 . . ?
C10 C15 H15C 109.5 . . ?
H15A C15 H15B 109.5 . . ?
H15A C15 H15C 109.5 . . ?
H15B C15 H15C 109.5 . . ?

loop_
_geom_bond_atom_site_label_1
_geom_bond_atom_site_label_2
_geom_bond_distance
_geom_bond_site_symmetry_2
_geom_bond_publ_flag
O1 H1 0.8200 . ?
O1 C2 1.431(3) . ?
O2 H2 0.8200 . ?
O2 C14 1.435(3) . ?
O3 C12 1.222(3) . ?
O4 C11 1.452(3) . ?
O4 C12 1.347(2) . ?
C1 H1A 0.9700 . ?
C1 H1B 0.9700 . ?
C1 C2 1.527(3) . ?
C1 C10 1.534(3) . ?
C2 H2A 0.9800 . ?
C2 C3 1.529(3) . ?
C3 H3A 0.9700 . ?
C3 H3B 0.9700 . ?
C3 C4 1.539(3) . ?
C4 C5 1.555(3) . ?
C4 C13 1.544(3) . ?
C4 C14 1.542(3) . ?
C5 H5 0.9800 . ?
C5 C6 1.535(3) . ?
C5 C10 1.566(3) . ?
C6 H6A 0.9700 . ?
C6 H6B 0.9700 . ?
C6 C7 1.529(3) . ?
C7 H7A 0.9700 . ?
C7 H7B 0.9700 . ?
C7 C8 1.498(3) . ?
C8 C9 1.336(3) . ?
C8 C12 1.455(3) . ?
C9 C10 1.508(3) . ?
C9 C11 1.497(3) . ?
C10 C15 1.550(3) . ?
C11 H11A 0.9700 . ?
C11 H11B 0.9700 . ?
C13 H13A 0.9600 . ?
C13 H13B 0.9600 . ?
C13 H13C 0.9600 . ?
C14 H14A 0.9700 . ?
C14 H14B 0.9700 . ?
C15 H15A 0.9600 . ?
C15 H15B 0.9600 . ?
C15 H15C 0.9600 . ?

loop_
_geom_torsion_atom_site_label_1
_geom_torsion_atom_site_label_2
_geom_torsion_atom_site_label_3
_geom_torsion_atom_site_label_4
_geom_torsion
_geom_torsion_site_symmetry_1
_geom_torsion_site_symmetry_2
_geom_torsion_site_symmetry_3
_geom_torsion_site_symmetry_4
_geom_torsion_publ_flag
O1 C2 C3 C4 -72.8(2) . . . . ?
C1 C2 C3 C4 49.9(2) . . . . ?
C2 C1 C10 C5 52.8(2) . . . . ?
C2 C1 C10 C9 167.61(16) . . . . ?
C2 C1 C10 C15 -76.7(2) . . . . ?
C2 C3 C4 C5 -48.8(2) . . . . ?
C2 C3 C4 C13 -164.92(17) . . . . ?
C2 C3 C4 C14 76.7(2) . . . . ?
C3 C4 C5 C6 -175.74(16) . . . . ?
C3 C4 C5 C10 51.3(2) . . . . ?
C3 C4 C14 O2 66.4(2) . . . . ?
C4 C5 C6 C7 157.26(17) . . . . ?
C4 C5 C10 C1 -54.6(2) . . . . ?
C4 C5 C10 C9 -172.40(16) . . . . ?
C4 C5 C10 C15 72.1(2) . . . . ?
C5 C4 C14 O2 -170.77(16) . . . . ?
C5 C6 C7 C8 44.2(2) . . . . ?
C6 C5 C10 C1 170.21(16) . . . . ?
C6 C5 C10 C9 52.4(2) . . . . ?
C6 C5 C10 C15 -63.1(2) . . . . ?
C6 C7 C8 C9 -14.0(3) . . . . ?
C6 C7 C8 C12 166.6(2) . . . . ?
C7 C8 C9 C10 3.2(4) . . . . ?
C7 C8 C9 C11 -179.6(2) . . . . ?
C7 C8 C12 O3 0.1(4) . . . . ?
C7 C8 C12 O4 -179.5(2) . . . . ?
C8 C9 C10 C1 -139.1(2) . . . . ?
C8 C9 C10 C5 -21.8(3) . . . . ?
C8 C9 C10 C15 101.3(2) . . . . ?
C8 C9 C11 O4 -0.8(2) . . . . ?
C9 C8 C12 O3 -179.4(2) . . . . ?
C9 C8 C12 O4 1.0(2) . . . . ?
C10 C1 C2 O1 74.5(2) . . . . ?
C10 C1 C2 C3 -50.9(2) . . . . ?
C10 C5 C6 C7 -67.8(2) . . . . ?
C10 C9 C11 O4 176.33(18) . . . . ?
C11 O4 C12 O3 178.8(2) . . . . ?
C11 O4 C12 C8 -1.6(2) . . . . ?
C11 C9 C10 C1 44.1(3) . . . . ?
C11 C9 C10 C5 161.51(19) . . . . ?
C11 C9 C10 C15 -75.5(2) . . . . ?
C12 O4 C11 C9 1.5(2) . . . . ?
C12 C8 C9 C10 -177.23(19) . . . . ?
C12 C8 C9 C11 0.0(2) . . . . ?
C13 C4 C5 C6 -60.8(2) . . . . ?
C13 C4 C5 C10 166.22(18) . . . . ?
C13 C4 C14 O2 -51.4(2) . . . . ?
C14 C4 C5 C6 58.2(2) . . . . ?
C14 C4 C5 C10 -74.8(2) . . . . ?
